data_8103267
loop_
_publ_author_name
'Ming-Hui Ge'
'John D. Corbett'

_publ_section_title
;
 Crystal structure of triytterbium pentastannide, Sn5Yb3
;
_journal_issue 4
_journal_name_full 'Zeitschrift f\"ur Kristallographie - New Crystal Structures'
_journal_page_first 445
_journal_volume 226
_journal_year 2011
_chemical_formula_moiety Yb~3~Sn~5~
_chemical_formula_sum 'Sn5 Yb3'
_chemical_formula_weight 1112.57
_chemical_name_systematic
; 
tri-ytterbium penta-stannide 
;
_space_group_IT_number 63
_symmetry_space_group_name_Hall '-C 2c 2'
_symmetry_space_group_name_H-M 'C m c m'
_atom_sites_solution_hydrogens geom
_atom_sites_solution_primary direct
_atom_sites_solution_secondary difmap
_audit_creation_method SHELXL-97
_cell_angle_alpha 90.00
_cell_angle_beta 90.00
_cell_angle_gamma 90.00
_cell_formula_units_Z 4
_cell_length_a 10.193(2)
_cell_length_b 8.1675(16)
_cell_length_c 10.375(2)
_cell_measurement_reflns_used 2487
_cell_measurement_temperature 293(2)
_cell_measurement_theta_max 28.26
_cell_measurement_theta_min 3.20
_cell_volume 863.7(3)
_computing_cell_refinement 'CrystalClear (Rigaku Corp., 2000)'
_computing_data_collection 'CrystalClear (Rigaku Corp., 2000)'
_computing_data_reduction 'CrystalClear (Rigaku Corp., 2000)'
_computing_molecular_graphics Diamond
_computing_publication_material 'SHELXL-97 (Sheldrick, 1997)'
_computing_structure_refinement 'SHELXL-97 (Sheldrick, 1997)'
_computing_structure_solution 'SHELXS-97 (Sheldrick, 1990)'
_diffrn_ambient_temperature 293(2)
_diffrn_measured_fraction_theta_full 0.947
_diffrn_measured_fraction_theta_max 0.947
_diffrn_measurement_device_type CCD
_diffrn_radiation_monochromator graphite
_diffrn_radiation_source 'fine-focus sealed tube'
_diffrn_radiation_type MoK\a
_diffrn_radiation_wavelength 0.71073
_diffrn_reflns_av_R_equivalents 0.0432
_diffrn_reflns_av_sigmaI/netI 0.0419
_diffrn_reflns_limit_h_max 13
_diffrn_reflns_limit_h_min -13
_diffrn_reflns_limit_k_max 10
_diffrn_reflns_limit_k_min -10
_diffrn_reflns_limit_l_max 13
_diffrn_reflns_limit_l_min -5
_diffrn_reflns_number 2487
_diffrn_reflns_theta_full 28.26
_diffrn_reflns_theta_max 28.26
_diffrn_reflns_theta_min 3.20
_exptl_absorpt_coefficient_mu 46.245
_exptl_absorpt_correction_type multi-scan
_exptl_crystal_colour Grey-black
_exptl_crystal_density_diffrn 8.556
_exptl_crystal_density_meas ?
_exptl_crystal_density_method 'not measured'
_exptl_crystal_description Grain
_exptl_crystal_F_000 1840
_exptl_crystal_size_max 0.11
_exptl_crystal_size_mid 0.09
_exptl_crystal_size_min 0.09
_refine_diff_density_max 2.423
_refine_diff_density_min -3.743
_refine_diff_density_rms 0.620
_refine_ls_extinction_coef 0.00117(9)
_refine_ls_extinction_expression Fc^*^=kFc[1+0.001xFc^2^\l^3^/sin(2\q)]^-1/4^
_refine_ls_extinction_method SHELXL
_refine_ls_goodness_of_fit_ref 1.002
_refine_ls_hydrogen_treatment mixed
_refine_ls_matrix_type full
_refine_ls_number_parameters 27
_refine_ls_number_reflns 567
_refine_ls_number_restraints 0
_refine_ls_restrained_S_all 1.002
_refine_ls_R_factor_all 0.0328
_refine_ls_R_factor_gt 0.0321
_refine_ls_shift/su_max 0.003
_refine_ls_shift/su_mean 0.001
_refine_ls_structure_factor_coef Fsqd
_refine_ls_weighting_details 'calc w=1/[\s^2^(Fo^2^)+(0.0420P)^2^+72.0607P] where P=(Fo^2^+2Fc^2^)/3'
_refine_ls_weighting_scheme calc
_refine_ls_wR_factor_gt 0.0801
_refine_ls_wR_factor_ref 0.0805
_reflns_number_gt 552
_reflns_number_total 567
_reflns_threshold_expression >2sigma(I)
_cod_data_source_file 710073.cff
_cod_data_source_block Yb~3~Sn~5~
_cod_depositor_comments
;
The following automatic conversions were performed:

'_exptl_absorpt_correction_type' value 'Multi-scan' changed to
'multi-scan' according to
/home/saulius/struct/CIF-dictionaries/cif_core.dic dictionary named
'cif_core.dic' version 2.4.1 from 2010-06-29.

Automatic conversion script
Id: cif_fix_values 1715 2011-07-08 13:25:40Z adriana 

The following automatic conversions were performed:

'_exptl_crystal_density_meas' value 'N' was changed to '?' - the
value is perceived as not measured.

Automatic conversion script
Id: cif_fix_values 3008 2015-01-20 13:52:24Z robertas 
;
_cod_database_code 8103267

loop_
_symmetry_equiv_pos_as_xyz
'x, y, z'
'-x, -y, z+1/2'
'-x, y, -z+1/2'
'x, -y, -z'
'x+1/2, y+1/2, z'
'-x+1/2, -y+1/2, z+1/2'
'-x+1/2, y+1/2, -z+1/2'
'x+1/2, -y+1/2, -z'
'-x, -y, -z'
'x, y, -z-1/2'
'x, -y, z-1/2'
'-x, y, z'
'-x+1/2, -y+1/2, -z'
'x+1/2, y+1/2, -z-1/2'
'x+1/2, -y+1/2, z-1/2'
'-x+1/2, y+1/2, z'

loop_
_atom_site_label
_atom_site_type_symbol
_atom_site_fract_x
_atom_site_fract_y
_atom_site_fract_z
_atom_site_U_iso_or_equiv
_atom_site_adp_type
_atom_site_occupancy
_atom_site_symmetry_multiplicity
_atom_site_calc_flag
Yb1 Yb 0.0000 0.12713(10) 0.2500 0.0070(3) Uani 1 4 d
Yb2 Yb 0.29353(6) 0.0000 0.0000 0.0093(2) Uani 1 2 d
Sn1 Sn 0.71165(9) 0.28353(12) 0.2500 0.0086(3) Uani 1 2 d
Sn2 Sn 0.0000 0.80619(12) 0.45397(10) 0.0083(3) Uani 1 2 d
Sn3 Sn 0.0000 0.51965(16) 0.2500 0.0070(3) Uani 1 4 d

loop_
_atom_site_aniso_label
_atom_site_aniso_U_11
_atom_site_aniso_U_22
_atom_site_aniso_U_33
_atom_site_aniso_U_23
_atom_site_aniso_U_13
_atom_site_aniso_U_12
Yb1 0.0088(4) 0.0078(4) 0.0043(4) 0.000 0.000 0.000
Yb2 0.0095(4) 0.0105(3) 0.0079(4) -0.0002(2) 0.000 0.000
Sn1 0.0077(5) 0.0119(5) 0.0063(5) 0.000 0.000 -0.0018(3)
Sn2 0.0101(5) 0.0101(5) 0.0047(5) -0.0010(3) 0.000 0.000
Sn3 0.0098(6) 0.0056(6) 0.0057(7) 0.000 0.000 0.000

loop_
_atom_type_symbol
_atom_type_description
_atom_type_scat_dispersion_real
_atom_type_scat_dispersion_imag
_atom_type_scat_source
Sn Sn -0.6537 1.4246 'International Tables Vol C Tables 4.2.6.8 and 6.1.1.4'
Yb Yb -0.3850 5.5486 'International Tables Vol C Tables 4.2.6.8 and 6.1.1.4'

loop_
_geom_angle_atom_site_label_1
_geom_angle_atom_site_label_2
_geom_angle_atom_site_label_3
_geom_angle
_geom_angle_site_symmetry_1
_geom_angle_site_symmetry_3
_geom_angle_publ_flag
Sn2 Yb1 Sn2 159.89(5) 9_566 2_564 n
Sn2 Yb1 Sn1 86.009(12) 9_566 3_655 n
Sn2 Yb1 Sn1 86.009(12) 2_564 3_655 n
Sn2 Yb1 Sn1 86.009(12) 9_566 1_455 n
Sn2 Yb1 Sn1 86.009(12) 2_564 1_455 n
Sn1 Yb1 Sn1 133.02(5) 3_655 1_455 n
Sn2 Yb1 Sn3 79.94(2) 9_566 . n
Sn2 Yb1 Sn3 79.94(2) 2_564 . n
Sn1 Yb1 Sn3 66.51(2) 3_655 . n
Sn1 Yb1 Sn3 66.51(2) 1_455 . n
Sn2 Yb1 Sn2 138.97(3) 9_566 10_546 n
Sn2 Yb1 Sn2 61.14(3) 2_564 10_546 n
Sn1 Yb1 Sn2 108.068(17) 3_655 10_546 n
Sn1 Yb1 Sn2 108.068(17) 1_455 10_546 n
Sn3 Yb1 Sn2 141.09(2) . 10_546 n
Sn2 Yb1 Sn2 61.14(3) 9_566 1_545 n
Sn2 Yb1 Sn2 138.97(3) 2_564 1_545 n
Sn1 Yb1 Sn2 108.068(17) 3_655 1_545 n
Sn1 Yb1 Sn2 108.068(17) 1_455 1_545 n
Sn3 Yb1 Sn2 141.09(2) . 1_545 n
Sn2 Yb1 Sn2 77.83(4) 10_546 1_545 n
Sn2 Yb1 Sn1 97.957(18) 9_566 7_545 n
Sn2 Yb1 Sn1 97.957(18) 2_564 7_545 n
Sn1 Yb1 Sn1 151.04(4) 3_655 7_545 n
Sn1 Yb1 Sn1 75.941(17) 1_455 7_545 n
Sn3 Yb1 Sn1 142.451(19) . 7_545 n
Sn2 Yb1 Sn1 51.91(2) 10_546 7_545 n
Sn2 Yb1 Sn1 51.91(2) 1_545 7_545 n
Sn2 Yb1 Sn1 97.957(18) 9_566 5_445 n
Sn2 Yb1 Sn1 97.957(18) 2_564 5_445 n
Sn1 Yb1 Sn1 75.941(17) 3_655 5_445 n
Sn1 Yb1 Sn1 151.04(4) 1_455 5_445 n
Sn3 Yb1 Sn1 142.451(19) . 5_445 n
Sn2 Yb1 Sn1 51.91(2) 10_546 5_445 n
Sn2 Yb1 Sn1 51.91(2) 1_545 5_445 n
Sn1 Yb1 Sn1 75.10(4) 7_545 5_445 n
Sn2 Yb1 Yb2 131.926(10) 9_566 9 n
Sn2 Yb1 Yb2 54.579(12) 2_564 9 n
Sn1 Yb1 Yb2 140.482(10) 3_655 9 n
Sn1 Yb1 Yb2 55.305(16) 1_455 9 n
Sn3 Yb1 Yb2 104.694(12) . 9 n
Sn2 Yb1 Yb2 53.461(12) 10_546 9 n
Sn2 Yb1 Yb2 101.57(2) 1_545 9 n
Sn1 Yb1 Yb2 49.718(12) 7_545 9 n
Sn1 Yb1 Yb2 104.14(2) 5_445 9 n
Sn2 Yb1 Yb2 54.579(12) 9_566 10_556 n
Sn2 Yb1 Yb2 131.926(10) 2_564 10_556 n
Sn1 Yb1 Yb2 55.305(16) 3_655 10_556 n
Sn1 Yb1 Yb2 140.482(10) 1_455 10_556 n
Sn3 Yb1 Yb2 104.694(12) . 10_556 n
Sn2 Yb1 Yb2 101.57(2) 10_546 10_556 n
Sn2 Yb1 Yb2 53.461(12) 1_545 10_556 n
Sn1 Yb1 Yb2 104.14(2) 7_545 10_556 n
Sn1 Yb1 Yb2 49.718(12) 5_445 10_556 n
Yb2 Yb1 Yb2 150.61(2) 9 10_556 n
Sn2 Yb1 Yb2 54.579(12) 9_566 2 n
Sn2 Yb1 Yb2 131.926(10) 2_564 2 n
Sn1 Yb1 Yb2 140.482(10) 3_655 2 n
Sn1 Yb1 Yb2 55.305(16) 1_455 2 n
Sn3 Yb1 Yb2 104.694(12) . 2 n
Sn2 Yb1 Yb2 101.57(2) 10_546 2 n
Sn2 Yb1 Yb2 53.461(12) 1_545 2 n
Sn1 Yb1 Yb2 49.718(11) 7_545 2 n
Sn1 Yb1 Yb2 104.14(2) 5_445 2 n
Yb2 Yb1 Yb2 78.634(19) 9 2 n
Yb2 Yb1 Yb2 93.92(2) 10_556 2 n
Sn1 Yb2 Sn1 150.22(4) 15_455 5_445 n
Sn1 Yb2 Sn2 82.36(2) 15_455 14_546 n
Sn1 Yb2 Sn2 117.41(2) 5_445 14_546 n
Sn1 Yb2 Sn2 117.41(2) 15_455 6_554 n
Sn1 Yb2 Sn2 82.36(2) 5_445 6_554 n
Sn2 Yb2 Sn2 100.85(3) 14_546 6_554 n
Sn1 Yb2 Sn3 139.02(3) 15_455 5_545 n
Sn1 Yb2 Sn3 64.44(2) 5_445 5_545 n
Sn2 Yb2 Sn3 56.67(3) 14_546 5_545 n
Sn2 Yb2 Sn3 75.37(3) 6_554 5_545 n
Sn1 Yb2 Sn3 64.44(2) 15_455 13 n
Sn1 Yb2 Sn3 139.02(3) 5_445 13 n
Sn2 Yb2 Sn3 75.37(3) 14_546 13 n
Sn2 Yb2 Sn3 56.67(3) 6_554 13 n
Sn3 Yb2 Sn3 102.00(2) 5_545 13 n
Sn1 Yb2 Sn2 97.97(3) 15_455 10_546 n
Sn1 Yb2 Sn2 53.95(2) 5_445 10_546 n
Sn2 Yb2 Sn2 152.63(3) 14_546 10_546 n
Sn2 Yb2 Sn2 103.133(15) 6_554 10_546 n
Sn3 Yb2 Sn2 117.69(2) 5_545 10_546 n
Sn3 Yb2 Sn2 129.56(2) 13 10_546 n
Sn1 Yb2 Sn2 53.95(2) 15_455 2_564 n
Sn1 Yb2 Sn2 97.97(3) 5_445 2_564 n
Sn2 Yb2 Sn2 103.133(15) 14_546 2_564 n
Sn2 Yb2 Sn2 152.63(3) 6_554 2_564 n
Sn3 Yb2 Sn2 129.56(2) 5_545 2_564 n
Sn3 Yb2 Sn2 117.69(2) 13 2_564 n
Sn2 Yb2 Sn2 57.85(3) 10_546 2_564 n
Sn1 Yb2 Sn1 76.291(16) 15_455 9_655 n
Sn1 Yb2 Sn1 103.249(16) 5_445 9_655 n
Sn2 Yb2 Sn1 128.44(2) 14_546 9_655 n
Sn2 Yb2 Sn1 52.96(2) 6_554 9_655 n
Sn3 Yb2 Sn1 128.32(3) 5_545 9_655 n
Sn3 Yb2 Sn1 53.06(2) 13 9_655 n
Sn2 Yb2 Sn1 77.44(2) 10_546 9_655 n
Sn2 Yb2 Sn1 101.01(3) 2_564 9_655 n
Sn1 Yb2 Sn1 103.249(16) 15_455 3_655 n
Sn1 Yb2 Sn1 76.291(16) 5_445 3_655 n
Sn2 Yb2 Sn1 52.96(2) 14_546 3_655 n
Sn2 Yb2 Sn1 128.44(2) 6_554 3_655 n
Sn3 Yb2 Sn1 53.06(2) 5_545 3_655 n
Sn3 Yb2 Sn1 128.32(3) 13 3_655 n
Sn2 Yb2 Sn1 101.01(3) 10_546 3_655 n
Sn2 Yb2 Sn1 77.44(2) 2_564 3_655 n
Sn1 Yb2 Sn1 178.26(3) 9_655 3_655 n
Sn1 Yb2 Yb1 56.24(2) 15_455 9 n
Sn1 Yb2 Yb1 100.37(2) 5_445 9 n
Sn2 Yb2 Yb1 138.53(2) 14_546 9 n
Sn2 Yb2 Yb1 100.49(2) 6_554 9 n
Sn3 Yb2 Yb1 164.50(2) 5_545 9 n
Sn3 Yb2 Yb1 87.499(17) 13 9 n
Sn2 Yb2 Yb1 48.04(2) 10_546 9 n
Sn2 Yb2 Yb1 52.36(2) 2_564 9 n
Sn1 Yb2 Yb1 49.262(19) 9_655 9 n
Sn1 Yb2 Yb1 129.08(2) 3_655 9 n
Sn1 Yb2 Yb1 100.37(2) 15_455 . n
Sn1 Yb2 Yb1 56.24(2) 5_445 . n
Sn2 Yb2 Yb1 100.49(2) 14_546 . n
Sn2 Yb2 Yb1 138.53(2) 6_554 . n
Sn3 Yb2 Yb1 87.499(17) 5_545 . n
Sn3 Yb2 Yb1 164.50(2) 13 . n
Sn2 Yb2 Yb1 52.36(2) 10_546 . n
Sn2 Yb2 Yb1 48.04(2) 2_564 . n
Sn1 Yb2 Yb1 129.08(2) 9_655 . n
Sn1 Yb2 Yb1 49.262(19) 3_655 . n
Yb1 Yb2 Yb1 86.08(2) 9 . n
Sn2 Sn1 Sn2 88.69(4) 14_546 5_545 n
Sn2 Sn1 Sn3 62.56(3) 14_546 5_545 n
Sn2 Sn1 Sn3 62.56(3) 5_545 5_545 n
Sn2 Sn1 Yb1 132.68(3) 14_546 1_655 n
Sn2 Sn1 Yb1 132.68(3) 5_545 1_655 n
Sn3 Sn1 Yb1 111.54(4) 5_545 1_655 n
Sn2 Sn1 Yb2 135.07(4) 14_546 14_556 n
Sn2 Sn1 Yb2 65.90(2) 5_545 14_556 n
Sn3 Sn1 Yb2 124.508(19) 5_545 14_556 n
Yb1 Sn1 Yb2 88.93(2) 1_655 14_556 n
Sn2 Sn1 Yb2 65.90(2) 14_546 5 n
Sn2 Sn1 Yb2 135.07(4) 5_545 5 n
Sn3 Sn1 Yb2 124.508(19) 5_545 5 n
Yb1 Sn1 Yb2 88.93(2) 1_655 5 n
Yb2 Sn1 Yb2 105.98(3) 14_556 5 n
Sn2 Sn1 Yb2 60.57(2) 14_546 9_655 n
Sn2 Sn1 Yb2 123.45(4) 5_545 9_655 n
Sn3 Sn1 Yb2 61.22(2) 5_545 9_655 n
Yb1 Sn1 Yb2 75.43(2) 1_655 9_655 n
Yb2 Sn1 Yb2 164.15(3) 14_556 9_655 n
Yb2 Sn1 Yb2 76.751(16) 5 9_655 n
Sn2 Sn1 Yb2 123.45(4) 14_546 2_655 n
Sn2 Sn1 Yb2 60.57(2) 5_545 2_655 n
Sn3 Sn1 Yb2 61.22(2) 5_545 2_655 n
Yb1 Sn1 Yb2 75.43(2) 1_655 2_655 n
Yb2 Sn1 Yb2 76.751(16) 14_556 2_655 n
Yb2 Sn1 Yb2 164.15(3) 5 2_655 n
Yb2 Sn1 Yb2 96.47(3) 9_655 2_655 n
Sn2 Sn1 Yb1 61.14(3) 14_546 5 n
Sn2 Sn1 Yb1 61.14(3) 5_545 5 n
Sn3 Sn1 Yb1 97.42(3) 5_545 5 n
Yb1 Sn1 Yb1 151.04(4) 1_655 5 n
Yb2 Sn1 Yb1 74.04(2) 14_556 5 n
Yb2 Sn1 Yb1 74.04(2) 5 5 n
Yb2 Sn1 Yb1 121.25(2) 9_655 5 n
Yb2 Sn1 Yb1 121.25(2) 2_655 5 n
Sn1 Sn2 Sn1 90.88(4) 7 5_455 n
Sn1 Sn2 Yb1 134.34(2) 7 9_566 n
Sn1 Sn2 Yb1 134.34(2) 5_455 9_566 n
Sn1 Sn2 Sn3 59.06(3) 7 . n
Sn1 Sn2 Sn3 59.06(3) 5_455 . n
Yb1 Sn2 Sn3 142.18(4) 9_566 . n
Sn1 Sn2 Yb2 66.47(2) 7 14_456 n
Sn1 Sn2 Yb2 120.58(4) 5_455 14_456 n
Yb1 Sn2 Yb2 89.42(3) 9_566 14_456 n
Sn3 Sn2 Yb2 62.31(2) . 14_456 n
Sn1 Sn2 Yb2 120.58(4) 7 6 n
Sn1 Sn2 Yb2 66.47(2) 5_455 6 n
Yb1 Sn2 Yb2 89.42(3) 9_566 6 n
Sn3 Sn2 Yb2 62.31(2) . 6 n
Yb2 Sn2 Yb2 79.15(3) 14_456 6 n
Sn1 Sn2 Yb1 66.95(3) 7 1_565 n
Sn1 Sn2 Yb1 66.95(3) 5_455 1_565 n
Yb1 Sn2 Yb1 118.86(3) 9_566 1_565 n
Sn3 Sn2 Yb1 98.97(4) . 1_565 n
Yb2 Sn2 Yb1 132.84(2) 14_456 1_565 n
Yb2 Sn2 Yb1 132.84(2) 6 1_565 n
Sn1 Sn2 Yb2 138.55(4) 7 10_566 n
Sn1 Sn2 Yb2 60.152(19) 5_455 10_566 n
Yb1 Sn2 Yb2 77.385(19) 9_566 10_566 n
Sn3 Sn2 Yb2 115.924(18) . 10_566 n
Yb2 Sn2 Yb2 152.63(3) 14_456 10_566 n
Yb2 Sn2 Yb2 76.867(15) 6 10_566 n
Yb1 Sn2 Yb2 74.182(19) 1_565 10_566 n
Sn1 Sn2 Yb2 60.152(19) 7 2_565 n
Sn1 Sn2 Yb2 138.55(4) 5_455 2_565 n
Yb1 Sn2 Yb2 77.385(19) 9_566 2_565 n
Sn3 Sn2 Yb2 115.923(18) . 2_565 n
Yb2 Sn2 Yb2 76.867(15) 14_456 2_565 n
Yb2 Sn2 Yb2 152.63(3) 6 2_565 n
Yb1 Sn2 Yb2 74.182(19) 1_565 2_565 n
Yb2 Sn2 Yb2 122.15(3) 10_566 2_565 n
Sn1 Sn3 Sn1 90.05(5) 5_455 7 n
Sn1 Sn3 Sn2 58.38(3) 5_455 . n
Sn1 Sn3 Sn2 58.38(3) 7 . n
Sn1 Sn3 Sn2 58.38(3) 5_455 10_556 n
Sn1 Sn3 Sn2 58.38(3) 7 10_556 n
Sn2 Sn3 Sn2 84.24(5) . 10_556 n
Sn1 Sn3 Yb1 134.97(3) 5_455 . n
Sn1 Sn3 Yb1 134.97(3) 7 . n
Sn2 Sn3 Yb1 137.88(2) . . n
Sn2 Sn3 Yb1 137.88(2) 10_556 . n
Sn1 Sn3 Yb2 118.63(3) 5_455 5_455 n
Sn1 Sn3 Yb2 65.713(16) 7 5_455 n
Sn2 Sn3 Yb2 123.77(3) . 5_455 n
Sn2 Sn3 Yb2 61.013(18) 10_556 5_455 n
Yb1 Sn3 Yb2 87.25(2) . 5_455 n
Sn1 Sn3 Yb2 65.713(16) 5_455 6 n
Sn1 Sn3 Yb2 118.63(3) 7 6 n
Sn2 Sn3 Yb2 61.013(18) . 6 n
Sn2 Sn3 Yb2 123.77(3) 10_556 6 n
Yb1 Sn3 Yb2 87.25(2) . 6 n
Yb2 Sn3 Yb2 174.50(5) 5_455 6 n
Sn1 Sn3 Yb2 65.713(16) 5_455 13 n
Sn1 Sn3 Yb2 118.63(3) 7 13 n
Sn2 Sn3 Yb2 123.77(3) . 13 n
Sn2 Sn3 Yb2 61.013(18) 10_556 13 n
Yb1 Sn3 Yb2 87.25(2) . 13 n
Yb2 Sn3 Yb2 78.00(2) 5_455 13 n
Yb2 Sn3 Yb2 101.73(2) 6 13 n
Sn1 Sn3 Yb2 118.63(3) 5_455 14_456 n
Sn1 Sn3 Yb2 65.713(16) 7 14_456 n
Sn2 Sn3 Yb2 61.013(18) . 14_456 n
Sn2 Sn3 Yb2 123.77(3) 10_556 14_456 n
Yb1 Sn3 Yb2 87.25(2) . 14_456 n
Yb2 Sn3 Yb2 101.73(2) 5_455 14_456 n
Yb2 Sn3 Yb2 78.00(2) 6 14_456 n
Yb2 Sn3 Yb2 174.50(5) 13 14_456 n

loop_
_geom_bond_atom_site_label_1
_geom_bond_atom_site_label_2
_geom_bond_distance
_geom_bond_site_symmetry_2
_geom_bond_publ_flag
Yb1 Sn2 3.1190(12) 9_566 n
Yb1 Sn2 3.1190(12) 2_564 n
Yb1 Sn1 3.2046(12) 3_655 n
Yb1 Sn1 3.2046(12) 1_455 n
Yb1 Sn3 3.2059(17) . n
Yb1 Sn2 3.3689(13) 10_546 n
Yb1 Sn2 3.3689(13) 1_545 n
Yb1 Sn1 3.5397(13) 7_545 n
Yb1 Sn1 3.5397(13) 5_445 n
Yb1 Yb2 4.0934(7) 9 n
Yb1 Yb2 4.0934(7) 10_556 n
Yb1 Yb2 4.0934(7) 2 n
Yb2 Sn1 3.2480(8) 15_455 n
Yb2 Sn1 3.2480(8) 5_445 n
Yb2 Sn2 3.3031(10) 14_546 n
Yb2 Sn2 3.3031(10) 6_554 n
Yb2 Sn3 3.3439(6) 5_545 n
Yb2 Sn3 3.3439(6) 13 n
Yb2 Sn2 3.4183(9) 10_546 n
Yb2 Sn2 3.4183(9) 2_564 n
Yb2 Sn1 3.4774(8) 9_655 n
Yb2 Sn1 3.4774(8) 3_655 n
Yb2 Yb1 4.0934(7) 9 n
Sn1 Sn2 3.0275(10) 14_546 n
Sn1 Sn2 3.0275(10) 5_545 n
Sn1 Sn3 3.0494(14) 5_545 n
Sn1 Yb1 3.2046(11) 1_655 n
Sn1 Yb2 3.2480(8) 14_556 n
Sn1 Yb2 3.2480(8) 5 n
Sn1 Yb2 3.4774(8) 9_655 n
Sn1 Yb2 3.4774(8) 2_655 n
Sn1 Yb1 3.5397(13) 5 n
Sn2 Sn1 3.0275(10) 7 n
Sn2 Sn1 3.0275(10) 5_455 n
Sn2 Yb1 3.1190(12) 9_566 n
Sn2 Sn3 3.1552(14) . n
Sn2 Yb2 3.3031(10) 14_456 n
Sn2 Yb2 3.3031(10) 6 n
Sn2 Yb1 3.3689(13) 1_565 n
Sn2 Yb2 3.4183(9) 10_566 n
Sn2 Yb2 3.4183(9) 2_565 n
Sn3 Sn1 3.0494(14) 5_455 n
Sn3 Sn1 3.0494(14) 7 n
Sn3 Sn2 3.1552(14) 10_556 n
Sn3 Yb2 3.3439(6) 5_455 n
Sn3 Yb2 3.3439(6) 6 n
Sn3 Yb2 3.3439(6) 13 n
Sn3 Yb2 3.3439(6) 14_456 n
